data_7154663
loop_
_publ_author_name
'Zheng, Danqing'
'Kuang, Yunyan'
'Wu, Jie'

_publ_section_title
;
 A four-component reaction of aryldiazonium tetrafluoroborates, sulfur
 dioxide, 1,2-dibromoethane, and hydrazines.
;
_journal_issue 41
_journal_name_full 'Organic &amp; biomolecular chemistry'
_journal_page_first 10370
_journal_page_last 10375
_journal_paper_doi 10.1039/c5ob01765c
_journal_volume 13
_journal_year 2015
_chemical_formula_sum 'C12 H16 N2 O3 S'
_chemical_formula_weight 268.33
_chemical_name_systematic (E)-N-(2-(phenylsulfonyl)ethylidene)morpholin-4-amine
_space_group_crystal_system orthorhombic
_space_group_IT_number 61
_space_group_name_Hall '-P 2ac 2ab'
_space_group_name_H-M_alt 'P b c a'
_symmetry_space_group_name_Hall '-P 2ac 2ab'
_symmetry_space_group_name_H-M 'P b c a'
_atom_sites_solution_hydrogens geom
_audit_creation_method SHELXL-2013
_audit_update_record
;
2015-07-09 deposited with the CCDC.
2015-08-24 downloaded from the CCDC.
;
_cell_angle_alpha 90
_cell_angle_beta 90
_cell_angle_gamma 90
_cell_formula_units_Z 8
_cell_length_a 9.999(3)
_cell_length_b 16.210(5)
_cell_length_c 16.317(5)
_cell_measurement_reflns_used 1016
_cell_measurement_temperature 293(2)
_cell_measurement_theta_max 23.948
_cell_measurement_theta_min 2.806
_cell_volume 2644.7(14)
_computing_cell_refinement 'Bruker SMART'
_computing_data_collection 'Bruker SMART'
_computing_data_reduction 'Bruker SHELXTL'
_computing_molecular_graphics 'Bruker SHELXTL'
_computing_publication_material 'Bruker SHELXTL'
_computing_structure_refinement 'SHELXL-2013 (Sheldrick, 2013)'
_computing_structure_solution 'Bruker SHELXTL'
_diffrn_ambient_temperature 293(2)
_diffrn_measured_fraction_theta_full 1.000
_diffrn_measured_fraction_theta_max 0.986
_diffrn_measurement_device_type 'CCD area detector'
_diffrn_measurement_method 'phi and omega scans'
_diffrn_radiation_type MoK\a
_diffrn_radiation_wavelength 0.71073
_diffrn_reflns_av_R_equivalents 0.0917
_diffrn_reflns_av_unetI/netI 0.0640
_diffrn_reflns_laue_measured_fraction_full 1.000
_diffrn_reflns_laue_measured_fraction_max 0.986
_diffrn_reflns_limit_h_max 12
_diffrn_reflns_limit_h_min -12
_diffrn_reflns_limit_k_max 18
_diffrn_reflns_limit_k_min -20
_diffrn_reflns_limit_l_max 20
_diffrn_reflns_limit_l_min -14
_diffrn_reflns_number 11886
_diffrn_reflns_point_group_measured_fraction_full 1.000
_diffrn_reflns_point_group_measured_fraction_max 0.986
_diffrn_reflns_theta_full 25.242
_diffrn_reflns_theta_max 26.999
_diffrn_reflns_theta_min 2.496
_exptl_absorpt_coefficient_mu 0.247
_exptl_absorpt_correction_T_max 1.000
_exptl_absorpt_correction_T_min 0.514
_exptl_absorpt_correction_type multi-scan
_exptl_absorpt_process_details sadabs
_exptl_crystal_colour colorless
_exptl_crystal_density_diffrn 1.348
_exptl_crystal_description rod
_exptl_crystal_F_000 1136
_exptl_crystal_size_max 0.800
_exptl_crystal_size_mid 0.100
_exptl_crystal_size_min 0.050
_refine_diff_density_max 0.299
_refine_diff_density_min -0.307
_refine_diff_density_rms 0.056
_refine_ls_extinction_coef 0.0123(8)
_refine_ls_extinction_expression Fc^*^=kFc[1+0.001xFc^2^\l^3^/sin(2\q)]^-1/4^
_refine_ls_extinction_method SHELXL
_refine_ls_goodness_of_fit_ref 0.911
_refine_ls_hydrogen_treatment constr
_refine_ls_matrix_type full
_refine_ls_number_parameters 164
_refine_ls_number_reflns 2845
_refine_ls_number_restraints 0
_refine_ls_restrained_S_all 0.911
_refine_ls_R_factor_all 0.0721
_refine_ls_R_factor_gt 0.0446
_refine_ls_shift/su_max 0.001
_refine_ls_shift/su_mean 0.000
_refine_ls_structure_factor_coef Fsqd
_refine_ls_weighting_details
; 
 w=1/[\s^2^(Fo^2^)+(0.0521P)^2^] 
 where P=(Fo^2^+2Fc^2^)/3 
;
_refine_ls_weighting_scheme calc
_refine_ls_wR_factor_gt 0.1010
_refine_ls_wR_factor_ref 0.1077
_reflns_Friedel_coverage 0.000
_reflns_number_gt 1812
_reflns_number_total 2845
_reflns_threshold_expression 'I > 2\s(I)'
_cod_data_source_file c5ob01765c2.cif
_cod_data_source_block a41219b
_cod_depositor_comments 'Adding full bibliography for 7154663.cif.'
_cod_original_cell_volume 2644.8(15)
_cod_database_code 7154663
_shelx_space_group_comment
; 
The symmetry employed for this shelxl refinement is uniquely defined 
by the following loop, which should always be used as a source of 
symmetry information in preference to the above space-group names. 
They are only intended as comments. 
;
_shelx_estimated_absorpt_t_min 0.827
_shelx_estimated_absorpt_t_max 0.988
_shelxl_version_number 2013-2

loop_
_space_group_symop_operation_xyz
'x, y, z'
'-x+1/2, -y, z+1/2'
'-x, y+1/2, -z+1/2'
'x+1/2, -y+1/2, -z'
'-x, -y, -z'
'x-1/2, y, -z-1/2'
'x, -y-1/2, z-1/2'
'-x-1/2, y-1/2, z'

loop_
_atom_site_label
_atom_site_type_symbol
_atom_site_fract_x
_atom_site_fract_y
_atom_site_fract_z
_atom_site_U_iso_or_equiv
_atom_site_adp_type
_atom_site_occupancy
_atom_site_site_symmetry_order
_atom_site_calc_flag
_atom_site_refinement_flags_posn
_atom_site_refinement_flags_adp
S1 S 0.70874(5) 0.12446(3) 0.35942(3) 0.04605(19) Uani 1 1 d . .
N1 N 0.61023(14) 0.27869(9) 0.21583(9) 0.0441(4) Uani 1 1 d . .
N2 N 0.66165(15) 0.34243(8) 0.16996(9) 0.0430(4) Uani 1 1 d . .
O1 O 0.84413(14) 0.10889(8) 0.33485(9) 0.0602(4) Uani 1 1 d . .
O2 O 0.63912(15) 0.06364(8) 0.40689(9) 0.0668(5) Uani 1 1 d . .
O3 O 0.80379(14) 0.49092(8) 0.14384(9) 0.0565(4) Uani 1 1 d . .
C1 C 0.70553(18) 0.21917(11) 0.41230(11) 0.0408(4) Uani 1 1 d . .
C2 C 0.80102(19) 0.27843(12) 0.39449(12) 0.0498(5) Uani 1 1 d . .
H2 H 0.8687 0.2678 0.3568 0.060 Uiso 1 1 calc R U
C3 C 0.7934(2) 0.35352(13) 0.43389(15) 0.0632(6) Uani 1 1 d . .
H3 H 0.8557 0.3945 0.4222 0.076 Uiso 1 1 calc R U
C4 C 0.6948(3) 0.36814(14) 0.49013(14) 0.0694(7) Uani 1 1 d . .
H4 H 0.6914 0.4189 0.5167 0.083 Uiso 1 1 calc R U
C5 C 0.6014(2) 0.30937(14) 0.50793(12) 0.0656(6) Uani 1 1 d . .
H5 H 0.5350 0.3202 0.5464 0.079 Uiso 1 1 calc R U
C6 C 0.60541(19) 0.23391(12) 0.46879(11) 0.0526(5) Uani 1 1 d . .
H6 H 0.5418 0.1937 0.4803 0.063 Uiso 1 1 calc R U
C7 C 0.61209(19) 0.14289(10) 0.26979(11) 0.0487(5) Uani 1 1 d . .
H7A H 0.6068 0.0925 0.2378 0.058 Uiso 1 1 calc R U
H7B H 0.5219 0.1582 0.2855 0.058 Uiso 1 1 calc R U
C8 C 0.67096(19) 0.20960(11) 0.21845(11) 0.0445(5) Uani 1 1 d . .
H8 H 0.7496 0.2011 0.1892 0.053 Uiso 1 1 calc R U
C9 C 0.80315(19) 0.34073(12) 0.15036(12) 0.0493(5) Uani 1 1 d . .
H9A H 0.8226 0.2923 0.1176 0.059 Uiso 1 1 calc R U
H9B H 0.8546 0.3370 0.2006 0.059 Uiso 1 1 calc R U
C10 C 0.8444(2) 0.41726(11) 0.10376(13) 0.0576(6) Uani 1 1 d . .
H10A H 0.9409 0.4176 0.0976 0.069 Uiso 1 1 calc R U
H10B H 0.8052 0.4157 0.0494 0.069 Uiso 1 1 calc R U
C11 C 0.6626(2) 0.49106(11) 0.15241(14) 0.0606(6) Uani 1 1 d . .
H11A H 0.6213 0.4863 0.0988 0.073 Uiso 1 1 calc R U
H11B H 0.6340 0.5428 0.1767 0.073 Uiso 1 1 calc R U
C12 C 0.6185(2) 0.42060(10) 0.20558(13) 0.0537(5) Uani 1 1 d . .
H12A H 0.6565 0.4267 0.2599 0.064 Uiso 1 1 calc R U
H12B H 0.5218 0.4211 0.2107 0.064 Uiso 1 1 calc R U

loop_
_atom_site_aniso_label
_atom_site_aniso_U_11
_atom_site_aniso_U_22
_atom_site_aniso_U_33
_atom_site_aniso_U_23
_atom_site_aniso_U_13
_atom_site_aniso_U_12
S1 0.0528(3) 0.0331(3) 0.0523(3) 0.0040(2) -0.0037(2) -0.0010(2)
N1 0.0469(9) 0.0373(8) 0.0480(9) -0.0011(7) -0.0049(7) -0.0027(7)
N2 0.0467(10) 0.0342(8) 0.0481(9) 0.0010(7) 0.0004(8) 0.0029(7)
O1 0.0545(9) 0.0532(8) 0.0728(10) -0.0084(7) -0.0039(7) 0.0137(7)
O2 0.0842(12) 0.0425(8) 0.0737(10) 0.0167(7) -0.0029(8) -0.0136(7)
O3 0.0612(10) 0.0426(8) 0.0658(10) -0.0026(7) 0.0066(7) -0.0048(6)
C1 0.0454(11) 0.0355(9) 0.0413(11) 0.0037(8) -0.0043(9) 0.0006(8)
C2 0.0514(12) 0.0472(11) 0.0506(12) 0.0008(9) -0.0024(9) -0.0065(9)
C3 0.0772(17) 0.0446(12) 0.0680(15) -0.0029(11) -0.0140(13) -0.0125(11)
C4 0.0905(19) 0.0547(14) 0.0628(16) -0.0200(12) -0.0222(14) 0.0179(13)
C5 0.0720(17) 0.0766(15) 0.0483(13) -0.0059(11) 0.0022(11) 0.0227(14)
C6 0.0532(13) 0.0570(12) 0.0478(12) 0.0074(9) 0.0032(10) 0.0034(10)
C7 0.0527(13) 0.0377(10) 0.0557(13) -0.0029(8) -0.0088(10) -0.0050(9)
C8 0.0504(12) 0.0405(10) 0.0427(11) -0.0035(8) -0.0034(9) -0.0013(9)
C9 0.0526(13) 0.0451(11) 0.0501(12) -0.0015(9) 0.0045(9) 0.0046(9)
C10 0.0655(14) 0.0516(12) 0.0556(13) 0.0008(10) 0.0126(11) 0.0002(11)
C11 0.0637(14) 0.0382(11) 0.0799(16) 0.0022(10) 0.0065(11) 0.0064(10)
C12 0.0551(13) 0.0399(11) 0.0662(13) -0.0030(9) 0.0096(11) 0.0067(9)

loop_
_atom_type_symbol
_atom_type_description
_atom_type_scat_dispersion_real
_atom_type_scat_dispersion_imag
_atom_type_scat_source
C C 0.0033 0.0016 'International Tables Vol C Tables 4.2.6.8 and 6.1.1.4'
H H 0.0000 0.0000 'International Tables Vol C Tables 4.2.6.8 and 6.1.1.4'
N N 0.0061 0.0033 'International Tables Vol C Tables 4.2.6.8 and 6.1.1.4'
O O 0.0106 0.0060 'International Tables Vol C Tables 4.2.6.8 and 6.1.1.4'
S S 0.1246 0.1234 'International Tables Vol C Tables 4.2.6.8 and 6.1.1.4'

loop_
_geom_angle_atom_site_label_1
_geom_angle_atom_site_label_2
_geom_angle_atom_site_label_3
_geom_angle
O2 S1 O1 119.22(9)
O2 S1 C1 109.01(9)
O1 S1 C1 107.91(8)
O2 S1 C7 107.21(9)
O1 S1 C7 108.21(9)
C1 S1 C7 104.28(8)
C8 N1 N2 120.02(15)
N1 N2 C9 118.05(14)
N1 N2 C12 108.96(14)
C9 N2 C12 113.12(14)
C11 O3 C10 109.33(14)
C6 C1 C2 121.29(18)
C6 C1 S1 119.39(15)
C2 C1 S1 119.29(15)
C3 C2 C1 118.5(2)
C4 C3 C2 120.4(2)
C5 C4 C3 121.0(2)
C4 C5 C6 120.0(2)
C5 C6 C1 118.89(19)
C8 C7 S1 111.70(13)
N1 C8 C7 117.95(17)
N2 C9 C10 111.18(15)
O3 C10 C9 112.34(16)
O3 C11 C12 110.39(16)
N2 C12 C11 110.09(16)

loop_
_geom_bond_atom_site_label_1
_geom_bond_atom_site_label_2
_geom_bond_distance
S1 O2 1.4341(14)
S1 O1 1.4343(16)
S1 C1 1.7613(19)
S1 C7 1.7784(19)
N1 C8 1.275(2)
N1 N2 1.3756(19)
N2 C9 1.451(2)
N2 C12 1.459(2)
O3 C11 1.418(2)
O3 C10 1.421(2)
C1 C6 1.382(2)
C1 C2 1.385(3)
C2 C3 1.379(3)
C3 C4 1.368(3)
C4 C5 1.366(3)
C5 C6 1.381(3)
C7 C8 1.489(2)
C9 C10 1.512(3)
C11 C12 1.501(3)

loop_
_geom_torsion_atom_site_label_1
_geom_torsion_atom_site_label_2
_geom_torsion_atom_site_label_3
_geom_torsion_atom_site_label_4
_geom_torsion
C8 N1 N2 C9 -21.9(2)
C8 N1 N2 C12 -152.72(16)
O2 S1 C1 C6 -23.92(17)
O1 S1 C1 C6 -154.76(15)
C7 S1 C1 C6 90.33(16)
O2 S1 C1 C2 158.13(15)
O1 S1 C1 C2 27.29(18)
C7 S1 C1 C2 -87.62(17)
C6 C1 C2 C3 -0.7(3)
S1 C1 C2 C3 177.20(15)
C1 C2 C3 C4 1.0(3)
C2 C3 C4 C5 -0.6(3)
C3 C4 C5 C6 -0.1(3)
C4 C5 C6 C1 0.4(3)
C2 C1 C6 C5 0.0(3)
S1 C1 C6 C5 -177.93(15)
O2 S1 C7 C8 176.16(13)
O1 S1 C7 C8 -54.05(15)
C1 S1 C7 C8 60.64(15)
N2 N1 C8 C7 179.28(14)
S1 C7 C8 N1 -108.52(17)
N1 N2 C9 C10 -176.95(16)
C12 N2 C9 C10 -48.1(2)
C11 O3 C10 C9 -59.3(2)
N2 C9 C10 O3 51.8(2)
C10 O3 C11 C12 62.8(2)
N1 N2 C12 C11 -174.84(16)
C9 N2 C12 C11 51.7(2)
O3 C11 C12 N2 -58.9(2)
